data_4304507
loop_
_publ_author_name
'Stuart A. Willison'
'Jeanette A. Krause'
'William B. Connick'

_publ_contact_author_address
;     Department of Chemistry
      University of Cincinnati
      Cincinnati, OH 45221-0172 USA
;
_publ_contact_author_email Jeanette.Krause@uc.edu
_publ_contact_author_fax '513 556 9239'
_publ_contact_author_name 'Dr. Jeanette A. Krause'
_publ_contact_author_phone '513 556 9226'
_publ_section_title
;
Platinum(II) Molecular Triangle with a Deep Intramolecular Cavity
;
_journal_name_full 'Inorganic Chemistry'
_journal_page_first 1258
_journal_page_last 1260
_journal_paper_doi 10.1021/ic7020066
_journal_volume 47
_journal_year 2008
_chemical_formula_moiety 'C36 H27 N12 Cl3 Pt3, C3 H7 N O, 0.5(C4 H10 O)'
_chemical_formula_sum 'C41 H39 Cl3 N13 O1.5 Pt3'
_chemical_formula_weight 1429.47
_chemical_name_systematic
; 
 ? 
;
_space_group_IT_number 2
_symmetry_cell_setting triclinic
_symmetry_space_group_name_Hall '-P 1'
_symmetry_space_group_name_H-M 'P -1'
_atom_sites_solution_hydrogens geom
_atom_sites_solution_primary direct
_atom_sites_solution_secondary difmap
_audit_creation_method SHELXL-97
_cell_angle_alpha 68.3550(10)
_cell_angle_beta 73.0820(10)
_cell_angle_gamma 82.618(2)
_cell_formula_units_Z 2
_cell_length_a 11.8105(4)
_cell_length_b 14.1236(5)
_cell_length_c 14.6980(5)
_cell_measurement_reflns_used 6688
_cell_measurement_temperature 150(2)
_cell_measurement_theta_max 67.62
_cell_measurement_theta_min 3.35
_cell_volume 2179.61(13)
_computing_cell_refinement 'SAINT v6.45A (Bruker, 2003'
_computing_data_collection 'SMART v5.31 (Bruker, 2003)'
_computing_data_reduction 'SAINT v6.45A'
_computing_molecular_graphics 'SHELXTL v6.14, DIAMOND v3.1e (Brandenburg, 2007), Platon (Spek, 1990)'
_computing_publication_material 'SHELXTL v6.14'
_computing_structure_refinement 'SHELXTL v6.14'
_computing_structure_solution 'SHELXTL v6.14 (Sheldrick, 2003)'
_diffrn_ambient_temperature 150(2)
_diffrn_measured_fraction_theta_full 0.948
_diffrn_measured_fraction_theta_max 0.948
_diffrn_measurement_device_type 'SMART6000 CCD'
_diffrn_measurement_method '\w scans'
_diffrn_radiation_monochromator graphite
_diffrn_radiation_source 'fine-focus sealed tube'
_diffrn_radiation_type CuK\a
_diffrn_radiation_wavelength 1.54178
_diffrn_reflns_av_R_equivalents 0.0358
_diffrn_reflns_av_sigmaI/netI 0.0452
_diffrn_reflns_limit_h_max 14
_diffrn_reflns_limit_h_min -14
_diffrn_reflns_limit_k_max 16
_diffrn_reflns_limit_k_min -16
_diffrn_reflns_limit_l_max 17
_diffrn_reflns_limit_l_min -17
_diffrn_reflns_number 18352
_diffrn_reflns_theta_full 67.80
_diffrn_reflns_theta_max 67.80
_diffrn_reflns_theta_min 3.35
_exptl_absorpt_coefficient_mu 19.759
_exptl_absorpt_correction_T_max 0.4554
_exptl_absorpt_correction_T_min 0.3555
_exptl_absorpt_correction_type multi-scan
_exptl_absorpt_process_details 'SADABS v2.10 (Sheldrick)'
_exptl_crystal_colour colorless
_exptl_crystal_density_diffrn 2.178
_exptl_crystal_density_meas ?
_exptl_crystal_description plate
_exptl_crystal_F_000 1346
_exptl_crystal_size_max 0.15
_exptl_crystal_size_mid 0.05
_exptl_crystal_size_min 0.04
_refine_diff_density_max 1.891
_refine_diff_density_min -1.382
_refine_diff_density_rms 0.178
_refine_ls_extinction_method none
_refine_ls_goodness_of_fit_ref 1.089
_refine_ls_hydrogen_treatment constr
_refine_ls_matrix_type full
_refine_ls_number_parameters 559
_refine_ls_number_reflns 7489
_refine_ls_number_restraints 0
_refine_ls_restrained_S_all 1.089
_refine_ls_R_factor_all 0.0340
_refine_ls_R_factor_gt 0.0311
_refine_ls_shift/su_max 0.001
_refine_ls_shift/su_mean 0.000
_refine_ls_structure_factor_coef Fsqd
_refine_ls_weighting_details 'calc w=1/[\s^2^(Fo^2^)+(0.0343P)^2^+4.9093P] where P=(Fo^2^+2Fc^2^)/3'
_refine_ls_weighting_scheme calc
_refine_ls_wR_factor_gt 0.0751
_refine_ls_wR_factor_ref 0.0767
_reflns_number_gt 6929
_reflns_number_total 7489
_reflns_threshold_expression >2\s(I)
_cod_data_source_file ic7020066-file003_1.cif
_cod_data_source_block 2
_cod_depositor_comments
;
The following automatic conversions were performed:
'_symmetry_cell_setting' value 'Triclinic' changed to 'triclinic'
according to '/home/saulius/struct/CIF-dictionaries/cif_core.dic'
dictionary named 'cif_core.dic' version 2.4.1 from 2010-06-29.

Automatic conversion script
Id: cif_fix_enum 1527 2010-12-29 10:47:43Z saulius 
;
_cod_original_formula_sum 'C41 H39 Cl3 N13 O1.50 Pt3'
_cod_database_code 4304507

loop_
_symmetry_equiv_pos_as_xyz
'x, y, z'
'-x, -y, -z'

loop_
_atom_site_label
_atom_site_type_symbol
_atom_site_fract_x
_atom_site_fract_y
_atom_site_fract_z
_atom_site_U_iso_or_equiv
_atom_site_adp_type
_atom_site_occupancy
_atom_site_symmetry_multiplicity
_atom_site_calc_flag
_atom_site_refinement_flags
_atom_site_disorder_assembly
_atom_site_disorder_group
Pt1 Pt 0.179254(19) 0.385944(16) 0.352189(16) 0.02142(7) Uani 1 1 d . . .
Pt2 Pt 0.375839(19) 0.749110(16) -0.122195(16) 0.02141(7) Uani 1 1 d . . .
Pt3 Pt -0.157158(18) 0.809678(16) 0.171045(16) 0.02176(7) Uani 1 1 d . . .
Cl1 Cl 0.25876(13) 0.23675(11) 0.31233(11) 0.0348(3) Uani 1 1 d . . .
Cl2 Cl 0.33610(15) 0.82521(10) -0.28561(10) 0.0355(3) Uani 1 1 d . . .
Cl3 Cl -0.34198(11) 0.72344(11) 0.25174(11) 0.0316(3) Uani 1 1 d . . .
N1 N 0.0170(4) 0.3669(3) 0.3478(3) 0.0254(10) Uani 1 1 d . . .
N2 N -0.0611(4) 0.4434(3) 0.3584(3) 0.0257(10) Uani 1 1 d . . .
N3 N 0.3340(4) 0.4080(3) 0.3728(3) 0.0237(9) Uani 1 1 d . . .
N4 N 0.4109(4) 0.4848(3) 0.3123(3) 0.0240(9) Uani 1 1 d . . .
N5 N 0.3415(4) 0.6086(3) -0.1057(3) 0.0252(9) Uani 1 1 d . . .
N6 N 0.3465(4) 0.5366(3) -0.0161(3) 0.0224(9) Uani 1 1 d . . .
N7 N 0.4222(4) 0.8850(3) -0.1301(3) 0.0241(9) Uani 1 1 d . . .
N8 N 0.3526(4) 0.9472(3) -0.0821(3) 0.0232(9) Uani 1 1 d . . .
N9 N -0.1466(4) 0.8057(3) 0.0348(3) 0.0253(9) Uani 1 1 d . . .
N10 N -0.0404(4) 0.8363(4) -0.0353(3) 0.0250(9) Uani 1 1 d . . .
N11 N -0.1629(4) 0.8348(4) 0.2987(3) 0.0265(10) Uani 1 1 d . . .
N12 N -0.0933(4) 0.7883(4) 0.3645(3) 0.0263(10) Uani 1 1 d . . .
C1 C -0.0426(6) 0.2935(4) 0.3477(5) 0.0324(13) Uani 1 1 d . . .
H1 H -0.0094 0.2307 0.3410 0.039 Uiso 1 1 calc R . .
C2 C -0.1622(6) 0.3233(5) 0.3590(5) 0.0391(15) Uani 1 1 d . . .
H2 H -0.2245 0.2852 0.3615 0.047 Uiso 1 1 calc R . .
C3 C -0.1715(5) 0.4188(5) 0.3657(5) 0.0341(13) Uani 1 1 d . . .
H3 H -0.2416 0.4595 0.3738 0.041 Uiso 1 1 calc R . .
C4 C -0.0145(5) 0.5287(4) 0.3643(4) 0.0238(11) Uani 1 1 d . . .
C5 C -0.0822(5) 0.6171(4) 0.3629(4) 0.0246(11) Uani 1 1 d . . .
H5 H -0.1620 0.6229 0.3594 0.029 Uiso 1 1 calc R . .
C6 C -0.0283(5) 0.6960(4) 0.3669(4) 0.0273(12) Uani 1 1 d . . .
C7 C 0.0858(5) 0.6858(4) 0.3773(4) 0.0276(12) Uani 1 1 d . . .
H7 H 0.1200 0.7397 0.3834 0.033 Uiso 1 1 calc R . .
C8 C 0.1500(5) 0.5956(4) 0.3786(4) 0.0257(11) Uani 1 1 d . . .
H8 H 0.2284 0.5891 0.3856 0.031 Uiso 1 1 calc R . .
C9 C 0.1034(5) 0.5151(4) 0.3701(4) 0.0240(11) Uani 1 1 d . . .
C10 C 0.3711(5) 0.3618(4) 0.4565(4) 0.0284(12) Uani 1 1 d . . .
H10 H 0.3356 0.3039 0.5115 0.034 Uiso 1 1 calc R . .
C11 C 0.4681(6) 0.4097(5) 0.4519(5) 0.0330(13) Uani 1 1 d . . .
H11 H 0.5105 0.3922 0.5020 0.040 Uiso 1 1 calc R . .
C12 C 0.4908(5) 0.4877(5) 0.3603(5) 0.0297(12) Uani 1 1 d . . .
H12 H 0.5522 0.5354 0.3350 0.036 Uiso 1 1 calc R . .
C13 C 0.4034(5) 0.5488(4) 0.2134(4) 0.0241(11) Uani 1 1 d . . .
C14 C 0.4217(5) 0.6524(4) 0.1823(4) 0.0256(11) Uani 1 1 d . . .
H14 H 0.4362 0.6803 0.2275 0.031 Uiso 1 1 calc R . .
C15 C 0.4186(5) 0.7151(4) 0.0846(4) 0.0244(11) Uani 1 1 d . . .
H15 H 0.4329 0.7857 0.0633 0.029 Uiso 1 1 calc R . .
C16 C 0.3947(4) 0.6766(4) 0.0164(4) 0.0214(10) Uani 1 1 d . . .
C17 C 0.3745(4) 0.5721(4) 0.0534(4) 0.0220(10) Uani 1 1 d . . .
C18 C 0.3805(5) 0.5055(4) 0.1491(4) 0.0224(11) Uani 1 1 d . . .
H18 H 0.3696 0.4344 0.1698 0.027 Uiso 1 1 calc R . .
C19 C 0.3207(5) 0.4451(4) -0.0136(4) 0.0279(12) Uani 1 1 d . . .
H19 H 0.3184 0.3823 0.0411 0.033 Uiso 1 1 calc R . .
C20 C 0.2982(5) 0.4595(4) -0.1048(4) 0.0289(12) Uani 1 1 d . . .
H20 H 0.2771 0.4093 -0.1253 0.035 Uiso 1 1 calc R . .
C21 C 0.3129(5) 0.5632(4) -0.1607(4) 0.0300(12) Uani 1 1 d . . .
H21 H 0.3039 0.5963 -0.2275 0.036 Uiso 1 1 calc R . .
C22 C 0.5268(5) 0.9285(4) -0.1757(4) 0.0283(12) Uani 1 1 d . . .
H22 H 0.5925 0.9017 -0.2148 0.034 Uiso 1 1 calc R . .
C23 C 0.5270(5) 1.0184(5) -0.1585(5) 0.0310(12) Uani 1 1 d . . .
H23 H 0.5906 1.0638 -0.1828 0.037 Uiso 1 1 calc R . .
C24 C 0.4155(5) 1.0281(4) -0.0986(4) 0.0286(12) Uani 1 1 d . . .
H24 H 0.3877 1.0822 -0.0733 0.034 Uiso 1 1 calc R . .
C25 C 0.2334(4) 0.9231(4) -0.0230(4) 0.0215(10) Uani 1 1 d . . .
C26 C 0.1966(5) 0.9286(4) 0.0741(4) 0.0269(11) Uani 1 1 d . . .
H26 H 0.2494 0.9510 0.0996 0.032 Uiso 1 1 calc R . .
C27 C 0.0823(5) 0.9013(4) 0.1333(4) 0.0242(11) Uani 1 1 d . . .
H27 H 0.0572 0.9061 0.1990 0.029 Uiso 1 1 calc R . .
C28 C 0.0036(5) 0.8668(4) 0.0981(4) 0.0239(11) Uani 1 1 d . . .
C29 C 0.0439(5) 0.8668(4) -0.0004(4) 0.0220(10) Uani 1 1 d . . .
C30 C 0.1566(5) 0.8938(4) -0.0627(4) 0.0259(11) Uani 1 1 d . . .
H30 H 0.1802 0.8922 -0.1297 0.031 Uiso 1 1 calc R . .
C31 C -0.0456(6) 0.8379(5) -0.1272(5) 0.0344(13) Uani 1 1 d . . .
H31 H 0.0163 0.8566 -0.1883 0.041 Uiso 1 1 calc R . .
C32 C -0.1554(6) 0.8078(5) -0.1159(5) 0.0352(13) Uani 1 1 d . . .
H32 H -0.1846 0.8011 -0.1669 0.042 Uiso 1 1 calc R . .
C33 C -0.2163(5) 0.7888(4) -0.0148(5) 0.0284(12) Uani 1 1 d . . .
H33 H -0.2958 0.7670 0.0149 0.034 Uiso 1 1 calc R . .
C34 C -0.2134(6) 0.9165(5) 0.3205(5) 0.0352(14) Uani 1 1 d . . .
H34 H -0.2675 0.9622 0.2876 0.042 Uiso 1 1 calc R . .
C35 C -0.1760(7) 0.9255(5) 0.3983(5) 0.0457(17) Uani 1 1 d . . .
H35 H -0.1985 0.9771 0.4277 0.055 Uiso 1 1 calc R . .
C36 C -0.0992(7) 0.8438(5) 0.4236(5) 0.0411(15) Uani 1 1 d . . .
H36 H -0.0577 0.8291 0.4740 0.049 Uiso 1 1 calc R . .
O1 O 0.0000 0.5000 0.0000 0.054(2) Uani 1 2 d S . .
C37A C 0.0276(12) 0.4926(11) 0.0954(11) 0.044(3) Uani 0.50 1 d P A 1
H37A H -0.0398 0.4599 0.1533 0.053 Uiso 0.50 1 calc PR A 1
H37B H 0.0976 0.4466 0.1028 0.053 Uiso 0.50 1 calc PR A 1
C37B C 0.0239(12) 0.5815(10) 0.0039(10) 0.039(3) Uani 0.50 1 d P A 2
H37C H -0.0429 0.6301 -0.0088 0.047 Uiso 0.50 1 calc PR A 2
H37D H 0.0941 0.6093 -0.0530 0.047 Uiso 0.50 1 calc PR A 2
C38 C 0.0493(9) 0.5812(10) 0.1031(7) 0.080(3) Uani 1 1 d . . .
H38A H 0.0654 0.5682 0.1684 0.120 Uiso 0.50 1 calc PR A 3
H38B H -0.0180 0.6292 0.0960 0.120 Uiso 0.50 1 calc PR A 3
H38C H 0.1193 0.6102 0.0479 0.120 Uiso 0.50 1 calc PR A 3
H38D H 0.0724 0.6327 0.0350 0.120 Uiso 0.50 1 d PR A 4
H38E H -0.0217 0.6052 0.1438 0.120 Uiso 0.50 1 d PR A 4
H38F H 0.1139 0.5693 0.1356 0.120 Uiso 0.50 1 d PR A 4
O2 O 0.8118(7) 0.0937(6) 0.6421(7) 0.0944(19) Uani 1 1 d . . .
N13 N 0.6568(9) 0.0879(8) 0.5877(9) 0.0944(19) Uani 1 1 d . . .
C39 C 0.7556(7) 0.0502(7) 0.6151(8) 0.063(2) Uani 1 1 d . . .
H39 H 0.7831 -0.0154 0.6130 0.075 Uiso 1 1 calc R . .
C40 C 0.6115(11) 0.1868(9) 0.5852(11) 0.112(5) Uani 1 1 d . . .
H40A H 0.6231 0.2325 0.5145 0.168 Uiso 1 1 calc R . .
H40B H 0.6534 0.2128 0.6194 0.168 Uiso 1 1 calc R . .
H40C H 0.5268 0.1832 0.6200 0.168 Uiso 1 1 calc R . .
C41 C 0.5829(10) 0.0221(11) 0.5669(8) 0.092(4) Uani 1 1 d . . .
H41A H 0.6149 -0.0480 0.5848 0.137 Uiso 1 1 calc R . .
H41B H 0.5851 0.0488 0.4947 0.137 Uiso 1 1 calc R . .
H41C H 0.5010 0.0228 0.6076 0.137 Uiso 1 1 calc R . .

loop_
_atom_site_aniso_label
_atom_site_aniso_U_11
_atom_site_aniso_U_22
_atom_site_aniso_U_33
_atom_site_aniso_U_23
_atom_site_aniso_U_13
_atom_site_aniso_U_12
Pt1 0.02337(12) 0.01918(12) 0.02035(12) -0.00495(9) -0.00665(9) 0.00026(9)
Pt2 0.02443(12) 0.01774(12) 0.01886(12) -0.00426(9) -0.00404(9) 0.00008(9)
Pt3 0.01967(12) 0.01949(12) 0.02202(12) -0.00466(9) -0.00320(9) 0.00039(8)
Cl1 0.0409(7) 0.0275(7) 0.0394(7) -0.0164(6) -0.0127(6) 0.0066(6)
Cl2 0.0559(9) 0.0255(7) 0.0237(6) -0.0025(5) -0.0155(6) -0.0036(6)
Cl3 0.0233(6) 0.0318(7) 0.0341(7) -0.0080(6) -0.0013(5) -0.0061(5)
N1 0.028(2) 0.023(2) 0.026(2) -0.0075(19) -0.0107(19) 0.0023(19)
N2 0.028(2) 0.023(2) 0.025(2) -0.0045(19) -0.0090(19) -0.0009(19)
N3 0.024(2) 0.021(2) 0.023(2) -0.0033(19) -0.0061(19) 0.0004(18)
N4 0.024(2) 0.023(2) 0.024(2) -0.0076(19) -0.0074(19) 0.0012(19)
N5 0.030(2) 0.021(2) 0.023(2) -0.0066(19) -0.0069(19) 0.0024(19)
N6 0.025(2) 0.019(2) 0.020(2) -0.0051(18) -0.0037(18) 0.0009(18)
N7 0.026(2) 0.018(2) 0.023(2) -0.0046(18) -0.0029(19) 0.0019(18)
N8 0.022(2) 0.020(2) 0.024(2) -0.0078(19) -0.0014(18) -0.0028(18)
N9 0.026(2) 0.022(2) 0.025(2) -0.0066(19) -0.0046(19) -0.0013(19)
N10 0.024(2) 0.026(2) 0.023(2) -0.0073(19) -0.0030(18) -0.0028(19)
N11 0.023(2) 0.026(2) 0.023(2) -0.0059(19) -0.0005(18) 0.0025(19)
N12 0.030(2) 0.027(2) 0.017(2) -0.0051(19) -0.0035(19) 0.004(2)
C1 0.042(3) 0.024(3) 0.035(3) -0.008(2) -0.018(3) -0.001(3)
C2 0.039(3) 0.033(3) 0.049(4) -0.007(3) -0.021(3) -0.012(3)
C3 0.027(3) 0.035(3) 0.038(3) -0.006(3) -0.012(3) -0.008(3)
C4 0.025(3) 0.022(3) 0.022(2) -0.004(2) -0.006(2) -0.003(2)
C5 0.023(3) 0.025(3) 0.021(2) -0.004(2) -0.004(2) 0.000(2)
C6 0.036(3) 0.023(3) 0.015(2) -0.003(2) -0.002(2) 0.001(2)
C7 0.032(3) 0.024(3) 0.026(3) -0.007(2) -0.006(2) -0.004(2)
C8 0.022(3) 0.029(3) 0.024(3) -0.008(2) -0.003(2) -0.001(2)
C9 0.025(3) 0.025(3) 0.021(2) -0.006(2) -0.006(2) 0.000(2)
C10 0.030(3) 0.023(3) 0.026(3) -0.001(2) -0.009(2) 0.000(2)
C11 0.036(3) 0.033(3) 0.029(3) -0.004(3) -0.014(3) -0.003(3)
C12 0.025(3) 0.034(3) 0.033(3) -0.010(3) -0.012(2) -0.001(2)
C13 0.021(2) 0.024(3) 0.022(3) -0.004(2) -0.003(2) 0.002(2)
C14 0.026(3) 0.028(3) 0.024(3) -0.010(2) -0.007(2) 0.000(2)
C15 0.024(3) 0.023(3) 0.026(3) -0.007(2) -0.007(2) -0.001(2)
C16 0.019(2) 0.021(3) 0.020(2) -0.005(2) -0.002(2) 0.001(2)
C17 0.021(2) 0.023(3) 0.023(3) -0.009(2) -0.006(2) -0.001(2)
C18 0.021(2) 0.019(2) 0.022(2) -0.004(2) -0.002(2) -0.002(2)
C19 0.030(3) 0.022(3) 0.029(3) -0.007(2) -0.006(2) -0.002(2)
C20 0.035(3) 0.028(3) 0.028(3) -0.014(2) -0.008(2) -0.002(2)
C21 0.036(3) 0.029(3) 0.026(3) -0.010(2) -0.012(2) 0.005(2)
C22 0.021(3) 0.030(3) 0.028(3) -0.009(2) 0.000(2) -0.002(2)
C23 0.024(3) 0.033(3) 0.033(3) -0.008(3) -0.006(2) -0.008(2)
C24 0.029(3) 0.024(3) 0.032(3) -0.010(2) -0.005(2) -0.004(2)
C25 0.017(2) 0.018(2) 0.023(2) -0.001(2) -0.004(2) -0.002(2)
C26 0.029(3) 0.024(3) 0.027(3) -0.008(2) -0.007(2) -0.002(2)
C27 0.028(3) 0.026(3) 0.019(2) -0.009(2) -0.004(2) -0.001(2)
C28 0.024(3) 0.016(2) 0.025(3) -0.002(2) -0.004(2) 0.001(2)
C29 0.023(2) 0.017(2) 0.025(3) -0.006(2) -0.008(2) 0.001(2)
C30 0.026(3) 0.024(3) 0.024(3) -0.006(2) -0.006(2) 0.004(2)
C31 0.037(3) 0.037(3) 0.032(3) -0.016(3) -0.006(3) -0.006(3)
C32 0.035(3) 0.047(4) 0.031(3) -0.017(3) -0.012(3) -0.007(3)
C33 0.025(3) 0.025(3) 0.037(3) -0.010(2) -0.013(2) -0.001(2)
C34 0.042(3) 0.026(3) 0.028(3) -0.007(2) -0.004(3) 0.013(3)
C35 0.064(5) 0.037(4) 0.037(3) -0.022(3) -0.012(3) 0.018(3)
C36 0.057(4) 0.036(3) 0.029(3) -0.015(3) -0.011(3) 0.010(3)
O1 0.047(4) 0.062(5) 0.034(4) -0.003(3) -0.006(3) 0.014(4)
C37A 0.032(7) 0.040(8) 0.045(8) -0.009(6) 0.001(6) 0.013(6)
C37B 0.043(7) 0.035(7) 0.036(7) -0.015(6) -0.006(6) 0.004(6)
C38 0.063(6) 0.124(10) 0.058(5) -0.047(6) -0.024(5) 0.045(6)
O2 0.078(4) 0.073(4) 0.120(5) -0.018(4) -0.021(4) -0.018(3)
N13 0.078(4) 0.073(4) 0.120(5) -0.018(4) -0.021(4) -0.018(3)
C39 0.044(4) 0.051(5) 0.096(7) -0.036(5) -0.011(4) -0.001(4)
C40 0.085(8) 0.058(6) 0.124(11) 0.014(7) 0.008(7) 0.016(6)
C41 0.075(7) 0.138(11) 0.047(5) -0.013(6) -0.011(5) -0.023(7)

loop_
_atom_type_symbol
_atom_type_description
_atom_type_scat_dispersion_real
_atom_type_scat_dispersion_imag
_atom_type_scat_source
C C 0.0181 0.0091 'International Tables Vol C Tables 4.2.6.8 and 6.1.1.4'
H H 0.0000 0.0000 'International Tables Vol C Tables 4.2.6.8 and 6.1.1.4'
N N 0.0311 0.0180 'International Tables Vol C Tables 4.2.6.8 and 6.1.1.4'
O O 0.0492 0.0322 'International Tables Vol C Tables 4.2.6.8 and 6.1.1.4'
Pt Pt -4.5932 6.9264 'International Tables Vol C Tables 4.2.6.8 and 6.1.1.4'
Cl Cl 0.3639 0.7018 'International Tables Vol C Tables 4.2.6.8 and 6.1.1.4'

loop_
_geom_angle_atom_site_label_1
_geom_angle_atom_site_label_2
_geom_angle_atom_site_label_3
_geom_angle
_geom_angle_site_symmetry_1
_geom_angle_site_symmetry_3
_geom_angle_publ_flag
N1 Pt1 C9 81.4(2) . . ?
N1 Pt1 N3 172.98(18) . . ?
C9 Pt1 N3 94.3(2) . . ?
N1 Pt1 Cl1 93.51(14) . . ?
C9 Pt1 Cl1 172.42(16) . . ?
N3 Pt1 Cl1 91.28(13) . . ?
C16 Pt2 N5 80.8(2) . . ?
C16 Pt2 N7 94.3(2) . . ?
N5 Pt2 N7 174.16(18) . . ?
C16 Pt2 Cl2 173.94(16) . . ?
N5 Pt2 Cl2 94.29(14) . . ?
N7 Pt2 Cl2 90.80(13) . . ?
N9 Pt3 C28 81.0(2) . . ?
N9 Pt3 N11 171.90(19) . . ?
C28 Pt3 N11 94.3(2) . . ?
N9 Pt3 Cl3 94.71(14) . . ?
C28 Pt3 Cl3 172.90(16) . . ?
N11 Pt3 Cl3 90.60(14) . . ?
C1 N1 N2 107.4(5) . . ?
C1 N1 Pt1 137.4(4) . . ?
N2 N1 Pt1 114.7(3) . . ?
N1 N2 C3 110.4(5) . . ?
N1 N2 C4 116.0(4) . . ?
C3 N2 C4 133.5(5) . . ?
C10 N3 N4 106.0(4) . . ?
C10 N3 Pt1 126.4(4) . . ?
N4 N3 Pt1 126.7(3) . . ?
C12 N4 N3 109.8(4) . . ?
C12 N4 C13 127.6(5) . . ?
N3 N4 C13 122.6(4) . . ?
C21 N5 N6 107.6(4) . . ?
C21 N5 Pt2 137.0(4) . . ?
N6 N5 Pt2 115.4(3) . . ?
N5 N6 C19 109.9(4) . . ?
N5 N6 C17 115.4(4) . . ?
C19 N6 C17 134.8(5) . . ?
C22 N7 N8 106.5(4) . . ?
C22 N7 Pt2 127.6(4) . . ?
N8 N7 Pt2 125.7(3) . . ?
C24 N8 N7 109.3(4) . . ?
C24 N8 C25 128.4(5) . . ?
N7 N8 C25 122.2(4) . . ?
C33 N9 N10 106.3(5) . . ?
C33 N9 Pt3 139.1(4) . . ?
N10 N9 Pt3 114.3(3) . . ?
C31 N10 N9 109.6(5) . . ?
C31 N10 C29 134.6(5) . . ?
N9 N10 C29 115.6(4) . . ?
C34 N11 N12 106.6(5) . . ?
C34 N11 Pt3 124.6(4) . . ?
N12 N11 Pt3 127.0(3) . . ?
C36 N12 N11 109.2(5) . . ?
C36 N12 C6 127.5(5) . . ?
N11 N12 C6 123.2(5) . . ?
N1 C1 C2 109.2(5) . . ?
C3 C2 C1 106.2(5) . . ?
N2 C3 C2 106.7(5) . . ?
C5 C4 C9 124.2(5) . . ?
C5 C4 N2 121.4(5) . . ?
C9 C4 N2 114.4(5) . . ?
C6 C5 C4 117.0(5) . . ?
C5 C6 C7 121.5(5) . . ?
C5 C6 N12 119.1(5) . . ?
C7 C6 N12 119.3(5) . . ?
C6 C7 C8 119.3(5) . . ?
C9 C8 C7 122.2(5) . . ?
C8 C9 C4 115.6(5) . . ?
C8 C9 Pt1 131.0(4) . . ?
C4 C9 Pt1 113.1(4) . . ?
N3 C10 C11 110.6(5) . . ?
C12 C11 C10 105.7(5) . . ?
N4 C12 C11 107.9(5) . . ?
C14 C13 C18 121.7(5) . . ?
C14 C13 N4 119.1(5) . . ?
C18 C13 N4 119.2(5) . . ?
C13 C14 C15 119.5(5) . . ?
C14 C15 C16 121.7(5) . . ?
C17 C16 C15 115.8(5) . . ?
C17 C16 Pt2 114.2(4) . . ?
C15 C16 Pt2 129.9(4) . . ?
C18 C17 C16 124.8(5) . . ?
C18 C17 N6 120.9(5) . . ?
C16 C17 N6 114.2(5) . . ?
C17 C18 C13 116.4(5) . . ?
N6 C19 C20 107.6(5) . . ?
C19 C20 C21 105.6(5) . . ?
N5 C21 C20 109.3(5) . . ?
N7 C22 C23 110.7(5) . . ?
C24 C23 C22 105.5(5) . . ?
N8 C24 C23 107.9(5) . . ?
C30 C25 C26 121.0(5) . . ?
C30 C25 N8 119.5(5) . . ?
C26 C25 N8 119.4(5) . . ?
C27 C26 C25 119.6(5) . . ?
C26 C27 C28 121.3(5) . . ?
C29 C28 C27 116.3(5) . . ?
C29 C28 Pt3 114.1(4) . . ?
C27 C28 Pt3 129.6(4) . . ?
C30 C29 C28 124.6(5) . . ?
C30 C29 N10 120.7(5) . . ?
C28 C29 N10 114.7(5) . . ?
C25 C30 C29 117.1(5) . . ?
C32 C31 N10 107.7(5) . . ?
C31 C32 C33 106.4(5) . . ?
N9 C33 C32 110.0(5) . . ?
N11 C34 C35 110.5(5) . . ?
C36 C35 C34 105.4(6) . . ?
N12 C36 C35 108.2(6) . . ?
C37B O1 C37B 179.999(2) . 2_565 ?
C37B O1 C37A 115.8(8) . 2_565 ?
C37B O1 C37A 64.2(8) 2_565 2_565 ?
C37B O1 C37A 64.2(8) . . ?
C37B O1 C37A 115.8(8) 2_565 . ?
C37A O1 C37A 179.996(2) 2_565 . ?
C38 C37A O1 116.9(11) . . ?
O1 C37B C38 119.1(11) . . ?
C37A C38 C37B 59.8(9) . . ?
C39 N13 C40 121.9(11) . . ?
C39 N13 C41 120.2(10) . . ?
C40 N13 C41 117.7(11) . . ?
O2 C39 N13 123.8(9) . . ?

loop_
_geom_bond_atom_site_label_1
_geom_bond_atom_site_label_2
_geom_bond_distance
_geom_bond_site_symmetry_2
_geom_bond_publ_flag
Pt1 N1 1.991(5) . ?
Pt1 C9 1.999(5) . ?
Pt1 N3 2.017(5) . ?
Pt1 Cl1 2.3974(13) . ?
Pt2 C16 1.978(5) . ?
Pt2 N5 1.988(5) . ?
Pt2 N7 2.016(5) . ?
Pt2 Cl2 2.4014(13) . ?
Pt3 N9 1.992(5) . ?
Pt3 C28 1.994(5) . ?
Pt3 N11 2.016(5) . ?
Pt3 Cl3 2.4012(13) . ?
N1 C1 1.327(8) . ?
N1 N2 1.351(7) . ?
N2 C3 1.356(8) . ?
N2 C4 1.428(7) . ?
N3 C10 1.333(7) . ?
N3 N4 1.365(7) . ?
N4 C12 1.345(7) . ?
N4 C13 1.423(7) . ?
N5 C21 1.334(8) . ?
N5 N6 1.346(6) . ?
N6 C19 1.350(7) . ?
N6 C17 1.421(7) . ?
N7 C22 1.327(7) . ?
N7 N8 1.371(6) . ?
N8 C24 1.352(7) . ?
N8 C25 1.430(7) . ?
N9 C33 1.339(8) . ?
N9 N10 1.371(7) . ?
N10 C31 1.362(8) . ?
N10 C29 1.418(7) . ?
N11 C34 1.332(8) . ?
N11 N12 1.377(7) . ?
N12 C36 1.353(8) . ?
N12 C6 1.419(7) . ?
C1 C2 1.401(9) . ?
C2 C3 1.376(9) . ?
C4 C5 1.391(8) . ?
C4 C9 1.403(8) . ?
C5 C6 1.379(8) . ?
C6 C7 1.383(8) . ?
C7 C8 1.392(8) . ?
C8 C9 1.385(8) . ?
C10 C11 1.377(9) . ?
C11 C12 1.368(9) . ?
C13 C14 1.388(8) . ?
C13 C18 1.399(8) . ?
C14 C15 1.389(8) . ?
C15 C16 1.410(8) . ?
C16 C17 1.398(8) . ?
C17 C18 1.391(8) . ?
C19 C20 1.379(8) . ?
C20 C21 1.394(8) . ?
C22 C23 1.383(9) . ?
C23 C24 1.377(8) . ?
C25 C30 1.384(8) . ?
C25 C26 1.394(8) . ?
C26 C27 1.390(8) . ?
C27 C28 1.397(8) . ?
C28 C29 1.386(8) . ?
C29 C30 1.385(8) . ?
C31 C32 1.361(9) . ?
C32 C33 1.390(9) . ?
C34 C35 1.390(10) . ?
C35 C36 1.380(10) . ?
O1 C37B 1.245(14) . ?
O1 C37B 1.245(14) 2_565 ?
O1 C37A 1.494(16) 2_565 ?
O1 C37A 1.494(16) . ?
C37A C38 1.359(19) . ?
C37B C38 1.569(16) . ?
O2 C39 1.189(12) . ?
N13 C39 1.327(13) . ?
N13 C40 1.422(15) . ?
N13 C41 1.514(16) . ?

loop_
_geom_torsion_atom_site_label_1
_geom_torsion_atom_site_label_2
_geom_torsion_atom_site_label_3
_geom_torsion_atom_site_label_4
_geom_torsion
_geom_torsion_site_symmetry_1
_geom_torsion_site_symmetry_2
_geom_torsion_site_symmetry_3
_geom_torsion_site_symmetry_4
_geom_torsion_publ_flag
C9 Pt1 N1 C1 -171.2(6) . . . . ?
Cl1 Pt1 N1 C1 14.5(6) . . . . ?
C9 Pt1 N1 N2 -0.2(4) . . . . ?
Cl1 Pt1 N1 N2 -174.5(3) . . . . ?
C1 N1 N2 C3 0.3(6) . . . . ?
Pt1 N1 N2 C3 -173.3(4) . . . . ?
C1 N1 N2 C4 177.6(5) . . . . ?
Pt1 N1 N2 C4 4.0(6) . . . . ?
N1 Pt1 N3 C10 51.0(17) . . . . ?
C9 Pt1 N3 C10 103.2(5) . . . . ?
Cl1 Pt1 N3 C10 -82.0(5) . . . . ?
C9 Pt1 N3 N4 -64.2(4) . . . . ?
Cl1 Pt1 N3 N4 110.6(4) . . . . ?
C10 N3 N4 C12 -2.4(6) . . . . ?
Pt1 N3 N4 C12 167.1(4) . . . . ?
C10 N3 N4 C13 177.0(5) . . . . ?
Pt1 N3 N4 C13 -13.5(7) . . . . ?
C16 Pt2 N5 C21 179.7(6) . . . . ?
N7 Pt2 N5 C21 -147.3(16) . . . . ?
Cl2 Pt2 N5 C21 3.3(6) . . . . ?
C16 Pt2 N5 N6 0.1(4) . . . . ?
Cl2 Pt2 N5 N6 -176.3(3) . . . . ?
C21 N5 N6 C19 -0.2(6) . . . . ?
Pt2 N5 N6 C19 179.5(3) . . . . ?
C21 N5 N6 C17 -179.1(5) . . . . ?
Pt2 N5 N6 C17 0.6(6) . . . . ?
C16 Pt2 N7 C22 99.4(5) . . . . ?
N5 Pt2 N7 C22 66.8(19) . . . . ?
Cl2 Pt2 N7 C22 -83.9(5) . . . . ?
C16 Pt2 N7 N8 -75.3(4) . . . . ?
Cl2 Pt2 N7 N8 101.3(4) . . . . ?
C22 N7 N8 C24 -0.2(6) . . . . ?
Pt2 N7 N8 C24 175.5(4) . . . . ?
C22 N7 N8 C25 -178.7(5) . . . . ?
Pt2 N7 N8 C25 -3.0(7) . . . . ?
C28 Pt3 N9 C33 -170.2(6) . . . . ?
N11 Pt3 N9 C33 -115.3(13) . . . . ?
Cl3 Pt3 N9 C33 15.5(6) . . . . ?
C28 Pt3 N9 N10 3.1(4) . . . . ?
Cl3 Pt3 N9 N10 -171.2(3) . . . . ?
C33 N9 N10 C31 -0.1(6) . . . . ?
Pt3 N9 N10 C31 -175.6(4) . . . . ?
C33 N9 N10 C29 174.8(4) . . . . ?
Pt3 N9 N10 C29 -0.6(6) . . . . ?
N9 Pt3 N11 C34 41.4(15) . . . . ?
C28 Pt3 N11 C34 95.6(5) . . . . ?
Cl3 Pt3 N11 C34 -89.6(5) . . . . ?
C28 Pt3 N11 N12 -66.7(5) . . . . ?
Cl3 Pt3 N11 N12 108.2(4) . . . . ?
C34 N11 N12 C36 -1.9(7) . . . . ?
Pt3 N11 N12 C36 162.9(4) . . . . ?
C34 N11 N12 C6 177.6(5) . . . . ?
Pt3 N11 N12 C6 -17.6(7) . . . . ?
N2 N1 C1 C2 -0.3(7) . . . . ?
Pt1 N1 C1 C2 171.1(5) . . . . ?
N1 C1 C2 C3 0.1(8) . . . . ?
N1 N2 C3 C2 -0.2(7) . . . . ?
C4 N2 C3 C2 -176.9(6) . . . . ?
C1 C2 C3 N2 0.1(7) . . . . ?
N1 N2 C4 C5 172.1(5) . . . . ?
C3 N2 C4 C5 -11.4(9) . . . . ?
N1 N2 C4 C9 -7.1(7) . . . . ?
C3 N2 C4 C9 169.4(6) . . . . ?
C9 C4 C5 C6 0.4(8) . . . . ?
N2 C4 C5 C6 -178.7(5) . . . . ?
C4 C5 C6 C7 -3.4(8) . . . . ?
C4 C5 C6 N12 179.2(5) . . . . ?
C36 N12 C6 C5 135.1(6) . . . . ?
N11 N12 C6 C5 -44.3(7) . . . . ?
C36 N12 C6 C7 -42.4(9) . . . . ?
N11 N12 C6 C7 138.3(5) . . . . ?
C5 C6 C7 C8 3.3(8) . . . . ?
N12 C6 C7 C8 -179.3(5) . . . . ?
C6 C7 C8 C9 -0.1(8) . . . . ?
C7 C8 C9 C4 -2.6(8) . . . . ?
C7 C8 C9 Pt1 171.3(4) . . . . ?
C5 C4 C9 C8 2.4(8) . . . . ?
N2 C4 C9 C8 -178.4(5) . . . . ?
C5 C4 C9 Pt1 -172.5(4) . . . . ?
N2 C4 C9 Pt1 6.7(6) . . . . ?
N1 Pt1 C9 C8 -177.5(5) . . . . ?
N3 Pt1 C9 C8 8.1(5) . . . . ?
N1 Pt1 C9 C4 -3.6(4) . . . . ?
N3 Pt1 C9 C4 -178.0(4) . . . . ?
N4 N3 C10 C11 1.9(6) . . . . ?
Pt1 N3 C10 C11 -167.6(4) . . . . ?
N3 C10 C11 C12 -0.8(7) . . . . ?
N3 N4 C12 C11 2.0(7) . . . . ?
C13 N4 C12 C11 -177.4(5) . . . . ?
C10 C11 C12 N4 -0.7(7) . . . . ?
C12 N4 C13 C14 -41.6(8) . . . . ?
N3 N4 C13 C14 139.1(5) . . . . ?
C12 N4 C13 C18 136.9(6) . . . . ?
N3 N4 C13 C18 -42.4(7) . . . . ?
C18 C13 C14 C15 -0.7(8) . . . . ?
N4 C13 C14 C15 177.8(5) . . . . ?
C13 C14 C15 C16 1.4(8) . . . . ?
C14 C15 C16 C17 0.1(8) . . . . ?
C14 C15 C16 Pt2 175.9(4) . . . . ?
N5 Pt2 C16 C17 -0.8(4) . . . . ?
N7 Pt2 C16 C17 -177.6(4) . . . . ?
N5 Pt2 C16 C15 -176.7(5) . . . . ?
N7 Pt2 C16 C15 6.5(5) . . . . ?
C15 C16 C17 C18 -2.4(8) . . . . ?
Pt2 C16 C17 C18 -178.9(4) . . . . ?
C15 C16 C17 N6 177.8(4) . . . . ?
Pt2 C16 C17 N6 1.3(6) . . . . ?
N5 N6 C17 C18 179.0(5) . . . . ?
C19 N6 C17 C18 0.4(9) . . . . ?
N5 N6 C17 C16 -1.2(6) . . . . ?
C19 N6 C17 C16 -179.7(5) . . . . ?
C16 C17 C18 C13 3.0(8) . . . . ?
N6 C17 C18 C13 -177.2(5) . . . . ?
C14 C13 C18 C17 -1.4(8) . . . . ?
N4 C13 C18 C17 -179.8(5) . . . . ?
N5 N6 C19 C20 -0.1(6) . . . . ?
C17 N6 C19 C20 178.5(6) . . . . ?
N6 C19 C20 C21 0.4(6) . . . . ?
N6 N5 C21 C20 0.5(6) . . . . ?
Pt2 N5 C21 C20 -179.1(4) . . . . ?
C19 C20 C21 N5 -0.5(7) . . . . ?
N8 N7 C22 C23 -0.1(6) . . . . ?
Pt2 N7 C22 C23 -175.6(4) . . . . ?
N7 C22 C23 C24 0.2(7) . . . . ?
N7 N8 C24 C23 0.3(6) . . . . ?
C25 N8 C24 C23 178.8(5) . . . . ?
C22 C23 C24 N8 -0.3(7) . . . . ?
C24 N8 C25 C30 133.4(6) . . . . ?
N7 N8 C25 C30 -48.3(7) . . . . ?
C24 N8 C25 C26 -47.1(8) . . . . ?
N7 N8 C25 C26 131.2(5) . . . . ?
C30 C25 C26 C27 2.1(8) . . . . ?
N8 C25 C26 C27 -177.4(5) . . . . ?
C25 C26 C27 C28 0.9(8) . . . . ?
C26 C27 C28 C29 -3.3(8) . . . . ?
C26 C27 C28 Pt3 172.9(4) . . . . ?
N9 Pt3 C28 C29 -5.1(4) . . . . ?
N11 Pt3 C28 C29 -178.5(4) . . . . ?
N9 Pt3 C28 C27 178.6(5) . . . . ?
N11 Pt3 C28 C27 5.2(5) . . . . ?
C27 C28 C29 C30 3.0(8) . . . . ?
Pt3 C28 C29 C30 -173.8(4) . . . . ?
C27 C28 C29 N10 -176.9(5) . . . . ?
Pt3 C28 C29 N10 6.3(6) . . . . ?
C31 N10 C29 C30 -10.4(9) . . . . ?
N9 N10 C29 C30 176.3(5) . . . . ?
C31 N10 C29 C28 169.6(6) . . . . ?
N9 N10 C29 C28 -3.7(7) . . . . ?
C26 C25 C30 C29 -2.3(8) . . . . ?
N8 C25 C30 C29 177.1(5) . . . . ?
C28 C29 C30 C25 -0.3(8) . . . . ?
N10 C29 C30 C25 179.7(5) . . . . ?
N9 N10 C31 C32 -0.2(7) . . . . ?
C29 N10 C31 C32 -173.8(6) . . . . ?
N10 C31 C32 C33 0.4(7) . . . . ?
N10 N9 C33 C32 0.4(6) . . . . ?
Pt3 N9 C33 C32 174.0(5) . . . . ?
C31 C32 C33 N9 -0.5(7) . . . . ?
N12 N11 C34 C35 1.3(7) . . . . ?
Pt3 N11 C34 C35 -164.0(5) . . . . ?
N11 C34 C35 C36 -0.2(8) . . . . ?
N11 N12 C36 C35 1.7(8) . . . . ?
C6 N12 C36 C35 -177.7(6) . . . . ?
C34 C35 C36 N12 -0.9(8) . . . . ?
